data_4303356
loop_
_publ_author_name
'Tsai, Ming-Che'
'Tsai, Fu-Te'
'Lu, Tsai-Te'
'Tsai, Ming-Li'
'Wei, Yin-Ching'
'Hsu, I-Jui'
'Lee, Jyh-Fu'
'Liaw, Wen-Feng'

_publ_section_title
;
 Relative Binding Affinity of Thiolate, Imidazolate, Phenoxide, and
 Nitrite Toward the {Fe(NO)2} Motif of Dinitrosyl Iron Complexes (DNICs):
 The Characteristic Pre-Edge Energy of {Fe(NO)2}9DNICs
;
_journal_coden_ASTM INOCAJ
_journal_issue 19
_journal_name_full 'Inorganic Chemistry'
_journal_page_first 9579
_journal_page_last 9591
_journal_paper_doi 10.1021/ic901675p
_journal_volume 48
_journal_year 2009
_chemical_formula_sum 'C48 H38 F2 Fe N3 O4 P2'
_chemical_formula_weight 876.60
_space_group_IT_number 29
_symmetry_cell_setting orthorhombic
_symmetry_space_group_name_Hall 'P 2c -2ac'
_symmetry_space_group_name_H-M 'P c a 21'
_atom_sites_solution_hydrogens geom
_atom_sites_solution_primary direct
_atom_sites_solution_secondary difmap
_audit_creation_method SHELXL-97
_cell_angle_alpha 90.00
_cell_angle_beta 90.00
_cell_angle_gamma 90.00
_cell_formula_units_Z 4
_cell_length_a 24.258(2)
_cell_length_b 9.7728(9)
_cell_length_c 17.4230(17)
_cell_measurement_reflns_used 8106
_cell_measurement_temperature 100(2)
_cell_measurement_theta_max 25
_cell_measurement_theta_min 2.5
_cell_volume 4130.4(7)
_computing_cell_refinement 'Bruker Smart'
_computing_data_collection 'Bruker Smart'
_computing_data_reduction 'Bruker Saint'
_computing_molecular_graphics 'Bruker Shelxtl'
_computing_publication_material 'Bruker Shelxtl'
_computing_structure_refinement 'Shelxtl-97 (Sheldrick, 2000)'
_computing_structure_solution 'Shelxtl-97 (Sheldrick, 1990)'
_diffrn_ambient_temperature 100(2)
_diffrn_measured_fraction_theta_full 1.000
_diffrn_measured_fraction_theta_max 1.000
_diffrn_measurement_device_type 'CCD area detector'
_diffrn_measurement_method 'phi and omega scans'
_diffrn_radiation_monochromator graphite
_diffrn_radiation_source 'fine-focus sealed tube'
_diffrn_radiation_type MoK\a
_diffrn_radiation_wavelength 0.71073
_diffrn_reflns_av_R_equivalents 0.0329
_diffrn_reflns_av_sigmaI/netI 0.0441
_diffrn_reflns_limit_h_max 32
_diffrn_reflns_limit_h_min -28
_diffrn_reflns_limit_k_max 13
_diffrn_reflns_limit_k_min -11
_diffrn_reflns_limit_l_max 23
_diffrn_reflns_limit_l_min -22
_diffrn_reflns_number 29664
_diffrn_reflns_theta_full 28.28
_diffrn_reflns_theta_max 28.28
_diffrn_reflns_theta_min 1.68
_exptl_absorpt_coefficient_mu 0.501
_exptl_absorpt_correction_T_max 0.94508
_exptl_absorpt_correction_T_min 0.77178
_exptl_absorpt_correction_type empirical
_exptl_crystal_colour colorless
_exptl_crystal_density_diffrn 1.410
_exptl_crystal_density_meas ?
_exptl_crystal_density_method .
_exptl_crystal_description tabullar
_exptl_crystal_F_000 1812
_exptl_crystal_size_max 0.30
_exptl_crystal_size_mid 0.15
_exptl_crystal_size_min 0.05
_refine_diff_density_max 0.678
_refine_diff_density_min -0.216
_refine_diff_density_rms 0.057
_refine_ls_abs_structure_details 'Flack H D (1983), Acta Cryst. A39, 876-881'
_refine_ls_abs_structure_Flack -0.020(10)
_refine_ls_extinction_method none
_refine_ls_goodness_of_fit_ref 1.044
_refine_ls_hydrogen_treatment constr
_refine_ls_matrix_type full
_refine_ls_number_parameters 541
_refine_ls_number_reflns 10058
_refine_ls_number_restraints 1
_refine_ls_restrained_S_all 1.044
_refine_ls_R_factor_all 0.0411
_refine_ls_R_factor_gt 0.0363
_refine_ls_shift/su_max 0.002
_refine_ls_shift/su_mean 0.000
_refine_ls_structure_factor_coef Fsqd
_refine_ls_weighting_details 'calc w=1/[\s^2^(Fo^2^)+(0.0446P)^2^+0.4731P] where P=(Fo^2^+2Fc^2^)/3'
_refine_ls_weighting_scheme calc
_refine_ls_wR_factor_gt 0.0843
_refine_ls_wR_factor_ref 0.0874
_reflns_number_gt 9240
_reflns_number_total 10058
_reflns_threshold_expression >2sigma(I)
_cod_data_source_file ic901675p_si_006.cif
_cod_data_source_block 08au29lm2
_cod_depositor_comments
;
The following automatic conversions were performed:
'_symmetry_cell_setting' value 'Orthorhombic' changed to 'orthorhombic'
according to '/home/saulius/struct/CIF-dictionaries/cif_core.dic'
dictionary named 'cif_core.dic' version 2.4.1 from 2010-06-29.

Automatic conversion script
Id: cif_fix_enum 1527 2010-12-29 10:47:43Z saulius 
;
_cod_database_code 4303356

loop_
_symmetry_equiv_pos_as_xyz
'x, y, z'
'-x, -y, z+1/2'
'x+1/2, -y, z'
'-x+1/2, y, z+1/2'

loop_
_atom_site_label
_atom_site_type_symbol
_atom_site_fract_x
_atom_site_fract_y
_atom_site_fract_z
_atom_site_U_iso_or_equiv
_atom_site_adp_type
_atom_site_occupancy
_atom_site_symmetry_multiplicity
_atom_site_calc_flag
_atom_site_refinement_flags
_atom_site_disorder_assembly
_atom_site_disorder_group
Fe1 Fe 0.676672(12) 0.46462(3) 0.758601(18) 0.02012(7) Uani 1 1 d . . .
N1 N 0.68530(7) 0.63610(18) 0.75521(12) 0.0226(4) Uani 1 1 d . . .
N2 N 0.61828(8) 0.41818(19) 0.71015(11) 0.0228(4) Uani 1 1 d . . .
N3 N 0.91638(7) 0.88356(18) 0.87720(10) 0.0179(3) Uani 1 1 d . . .
O1 O 0.68133(7) 0.75465(17) 0.74195(10) 0.0317(4) Uani 1 1 d . . .
O2 O 0.57697(7) 0.43115(17) 0.67595(10) 0.0310(4) Uani 1 1 d . . .
O3 O 0.73738(6) 0.37225(15) 0.70983(9) 0.0225(3) Uani 1 1 d . . .
O4 O 0.67335(6) 0.41329(17) 0.86401(9) 0.0260(3) Uani 1 1 d . . .
F1 F 0.94609(5) 0.58680(14) 0.71308(9) 0.0320(3) Uani 1 1 d . . .
F2 F 0.63447(7) -0.10392(17) 0.97435(10) 0.0481(4) Uani 1 1 d . . .
P1 P 0.91358(2) 0.81225(5) 0.95878(3) 0.01604(10) Uani 1 1 d . . .
P2 P 0.89542(2) 1.02395(5) 0.84146(3) 0.01570(10) Uani 1 1 d . . .
C1 C 0.78892(9) 0.4201(2) 0.71279(13) 0.0198(4) Uani 1 1 d . . .
C2 C 0.81318(10) 0.4654(2) 0.78141(13) 0.0245(5) Uani 1 1 d . . .
H2 H 0.7931 0.4585 0.8281 0.029 Uiso 1 1 calc R . .
C3 C 0.86607(10) 0.5200(2) 0.78200(14) 0.0244(5) Uani 1 1 d . . .
H3 H 0.8822 0.5513 0.8285 0.029 Uiso 1 1 calc R . .
C4 C 0.89446(9) 0.5278(2) 0.71384(14) 0.0234(5) Uani 1 1 d . . .
C5 C 0.87359(9) 0.4792(2) 0.64591(14) 0.0228(4) Uani 1 1 d . . .
H5 H 0.8947 0.4834 0.6001 0.027 Uiso 1 1 calc R . .
C6 C 0.82084(9) 0.4234(2) 0.64570(13) 0.0213(4) Uani 1 1 d . . .
H6 H 0.8062 0.3871 0.5994 0.026 Uiso 1 1 calc R . .
C7 C 0.66296(9) 0.2864(2) 0.88850(13) 0.0231(4) Uani 1 1 d . . .
C8 C 0.63874(9) 0.2666(3) 0.96101(14) 0.0276(5) Uani 1 1 d . . .
H8 H 0.6284 0.3440 0.9907 0.033 Uiso 1 1 calc R . .
C9 C 0.62971(10) 0.1367(3) 0.99011(14) 0.0332(6) Uani 1 1 d . . .
H9 H 0.6139 0.1248 1.0396 0.040 Uiso 1 1 calc R . .
C10 C 0.64396(10) 0.0250(3) 0.94634(16) 0.0326(6) Uani 1 1 d . . .
C11 C 0.66787(10) 0.0390(3) 0.87446(16) 0.0305(5) Uani 1 1 d . . .
H11 H 0.6778 -0.0393 0.8453 0.037 Uiso 1 1 calc R . .
C12 C 0.67701(9) 0.1699(2) 0.84588(13) 0.0250(5) Uani 1 1 d . . .
H12 H 0.6931 0.1805 0.7965 0.030 Uiso 1 1 calc R . .
C13 C 0.96184(8) 0.6720(2) 0.95573(13) 0.0181(4) Uani 1 1 d . . .
C14 C 0.96810(9) 0.5872(2) 1.01948(13) 0.0207(4) Uani 1 1 d . . .
H14 H 0.9486 0.6065 1.0655 0.025 Uiso 1 1 calc R . .
C15 C 1.00311(9) 0.4739(2) 1.01574(14) 0.0238(5) Uani 1 1 d . . .
H15 H 1.0070 0.4152 1.0589 0.029 Uiso 1 1 calc R . .
C16 C 1.03214(9) 0.4472(2) 0.94897(15) 0.0273(5) Uani 1 1 d . . .
H16 H 1.0560 0.3703 0.9464 0.033 Uiso 1 1 calc R . .
C17 C 1.02649(10) 0.5324(2) 0.88588(15) 0.0282(5) Uani 1 1 d . . .
H17 H 1.0467 0.5139 0.8403 0.034 Uiso 1 1 calc R . .
C18 C 0.99133(9) 0.6450(2) 0.88893(13) 0.0233(4) Uani 1 1 d . . .
H18 H 0.9875 0.7031 0.8456 0.028 Uiso 1 1 calc R . .
C19 C 0.93338(9) 0.9207(2) 1.03756(12) 0.0186(4) Uani 1 1 d . . .
C20 C 0.89533(9) 0.9818(2) 1.08660(13) 0.0224(4) Uani 1 1 d . . .
H20 H 0.8573 0.9599 1.0826 0.027 Uiso 1 1 calc R . .
C21 C 0.91326(11) 1.0753(2) 1.14157(14) 0.0297(5) Uani 1 1 d . . .
H21 H 0.8874 1.1169 1.1752 0.036 Uiso 1 1 calc R . .
C22 C 0.96848(11) 1.1078(2) 1.14731(14) 0.0319(5) Uani 1 1 d . . .
H22 H 0.9804 1.1713 1.1851 0.038 Uiso 1 1 calc R . .
C23 C 1.00647(11) 1.0486(2) 1.09851(15) 0.0305(5) Uani 1 1 d . . .
H23 H 1.0444 1.0718 1.1025 0.037 Uiso 1 1 calc R . .
C24 C 0.98908(10) 0.9550(2) 1.04354(14) 0.0249(5) Uani 1 1 d . . .
H24 H 1.0152 0.9142 1.0099 0.030 Uiso 1 1 calc R . .
C25 C 0.84618(8) 0.7428(2) 0.97849(11) 0.0174(4) Uani 1 1 d . . .
C26 C 0.80794(9) 0.7373(2) 0.91877(12) 0.0212(4) Uani 1 1 d . . .
H26 H 0.8175 0.7718 0.8696 0.025 Uiso 1 1 calc R . .
C27 C 0.75604(9) 0.6819(2) 0.93080(13) 0.0233(4) Uani 1 1 d . . .
H27 H 0.7300 0.6794 0.8901 0.028 Uiso 1 1 calc R . .
C28 C 0.74224(9) 0.6301(2) 1.00227(13) 0.0235(4) Uani 1 1 d . . .
H28 H 0.7068 0.5911 1.0101 0.028 Uiso 1 1 calc R . .
C29 C 0.77965(9) 0.6347(2) 1.06257(13) 0.0219(4) Uani 1 1 d . . .
H29 H 0.7698 0.5992 1.1115 0.026 Uiso 1 1 calc R . .
C30 C 0.83154(9) 0.6915(2) 1.05096(12) 0.0196(4) Uani 1 1 d . . .
H30 H 0.8571 0.6956 1.0922 0.024 Uiso 1 1 calc R . .
C31 C 0.95330(9) 1.1127(2) 0.80130(12) 0.0182(4) Uani 1 1 d . . .
C32 C 1.00615(9) 1.0856(2) 0.82748(14) 0.0258(5) Uani 1 1 d . . .
H32 H 1.0118 1.0194 0.8666 0.031 Uiso 1 1 calc R . .
C33 C 1.05068(10) 1.1551(3) 0.79642(15) 0.0296(5) Uani 1 1 d . . .
H33 H 1.0868 1.1380 0.8151 0.036 Uiso 1 1 calc R . .
C34 C 1.04259(9) 1.2494(2) 0.73830(13) 0.0251(5) Uani 1 1 d . . .
H34 H 1.0733 1.2952 0.7163 0.030 Uiso 1 1 calc R . .
C35 C 0.99005(9) 1.2770(2) 0.71221(14) 0.0264(5) Uani 1 1 d . . .
H35 H 0.9846 1.3427 0.6727 0.032 Uiso 1 1 calc R . .
C36 C 0.94497(9) 1.2088(2) 0.74354(13) 0.0230(4) Uani 1 1 d . . .
H36 H 0.9088 1.2278 0.7256 0.028 Uiso 1 1 calc R . .
C37 C 0.84890(8) 0.98959(19) 0.76338(12) 0.0166(4) Uani 1 1 d . . .
C38 C 0.85783(9) 0.8720(2) 0.71932(12) 0.0216(4) Uani 1 1 d . . .
H38 H 0.8862 0.8097 0.7330 0.026 Uiso 1 1 calc R . .
C39 C 0.82508(9) 0.8465(2) 0.65546(13) 0.0251(5) Uani 1 1 d . . .
H39 H 0.8310 0.7665 0.6256 0.030 Uiso 1 1 calc R . .
C40 C 0.78368(10) 0.9379(2) 0.63530(13) 0.0246(5) Uani 1 1 d . . .
H40 H 0.7613 0.9200 0.5917 0.030 Uiso 1 1 calc R . .
C41 C 0.77485(9) 1.0543(2) 0.67808(13) 0.0229(4) Uani 1 1 d . . .
H41 H 0.7466 1.1165 0.6636 0.027 Uiso 1 1 calc R . .
C42 C 0.80722(9) 1.0815(2) 0.74267(12) 0.0200(4) Uani 1 1 d . . .
H42 H 0.8010 1.1617 0.7723 0.024 Uiso 1 1 calc R . .
C43 C 0.86146(8) 1.1346(2) 0.90882(12) 0.0175(4) Uani 1 1 d . . .
C44 C 0.88964(9) 1.2445(2) 0.94217(13) 0.0229(4) Uani 1 1 d . . .
H44 H 0.9256 1.2680 0.9251 0.027 Uiso 1 1 calc R . .
C45 C 0.86464(10) 1.3190(2) 1.00047(13) 0.0261(5) Uani 1 1 d . . .
H45 H 0.8836 1.3939 1.0231 0.031 Uiso 1 1 calc R . .
C46 C 0.81241(9) 1.2853(2) 1.02575(13) 0.0244(5) Uani 1 1 d . . .
H46 H 0.7961 1.3352 1.0666 0.029 Uiso 1 1 calc R . .
C47 C 0.78361(9) 1.1782(2) 0.99146(12) 0.0208(4) Uani 1 1 d . . .
H47 H 0.7472 1.1569 1.0076 0.025 Uiso 1 1 calc R . .
C48 C 0.80855(9) 1.1025(2) 0.93333(12) 0.0192(4) Uani 1 1 d . . .
H48 H 0.7893 1.0285 0.9103 0.023 Uiso 1 1 calc R . .

loop_
_atom_site_aniso_label
_atom_site_aniso_U_11
_atom_site_aniso_U_22
_atom_site_aniso_U_33
_atom_site_aniso_U_23
_atom_site_aniso_U_13
_atom_site_aniso_U_12
Fe1 0.01861(14) 0.02205(15) 0.01971(14) -0.00342(13) -0.00089(13) 0.00097(11)
N1 0.0201(8) 0.0281(9) 0.0197(8) -0.0048(9) -0.0005(8) 0.0049(7)
N2 0.0237(9) 0.0236(9) 0.0211(9) -0.0035(8) 0.0001(8) -0.0004(7)
N3 0.0199(9) 0.0177(8) 0.0162(8) 0.0019(7) 0.0008(7) -0.0007(6)
O1 0.0372(9) 0.0228(8) 0.0351(10) -0.0022(7) 0.0007(7) 0.0012(7)
O2 0.0273(9) 0.0341(9) 0.0315(9) -0.0040(8) -0.0101(7) 0.0026(7)
O3 0.0198(8) 0.0222(7) 0.0255(7) -0.0056(6) 0.0048(6) -0.0001(6)
O4 0.0291(9) 0.0275(8) 0.0215(8) -0.0021(7) -0.0016(6) 0.0009(6)
F1 0.0208(7) 0.0334(7) 0.0417(8) -0.0079(7) 0.0008(6) -0.0054(5)
F2 0.0504(10) 0.0415(9) 0.0522(11) 0.0158(8) -0.0073(8) -0.0164(7)
P1 0.0165(2) 0.0164(2) 0.0153(2) 0.0004(2) -0.0003(2) -0.00066(18)
P2 0.0162(2) 0.0158(2) 0.0151(2) 0.0003(2) 0.0008(2) -0.00042(18)
C1 0.0207(10) 0.0149(9) 0.0237(10) -0.0005(8) 0.0021(9) 0.0041(8)
C2 0.0271(12) 0.0242(11) 0.0221(11) -0.0029(9) 0.0030(9) 0.0026(9)
C3 0.0245(11) 0.0230(11) 0.0258(11) -0.0048(9) -0.0051(9) 0.0013(8)
C4 0.0184(11) 0.0196(10) 0.0321(12) -0.0031(9) -0.0021(9) 0.0010(8)
C5 0.0215(11) 0.0230(10) 0.0238(11) 0.0010(9) -0.0001(9) 0.0026(8)
C6 0.0220(11) 0.0208(10) 0.0210(10) -0.0020(9) -0.0036(8) 0.0046(8)
C7 0.0191(10) 0.0281(11) 0.0221(10) -0.0033(9) -0.0040(8) 0.0026(8)
C8 0.0186(10) 0.0409(13) 0.0233(10) -0.0041(11) -0.0036(9) 0.0040(9)
C9 0.0205(12) 0.0542(17) 0.0249(11) 0.0065(11) -0.0035(9) -0.0043(10)
C10 0.0270(12) 0.0347(13) 0.0362(14) 0.0082(11) -0.0078(11) -0.0089(9)
C11 0.0254(12) 0.0330(13) 0.0331(13) -0.0063(10) -0.0064(10) -0.0010(9)
C12 0.0190(11) 0.0325(12) 0.0235(11) -0.0036(10) -0.0005(9) -0.0005(8)
C13 0.0156(9) 0.0168(9) 0.0219(9) -0.0024(8) -0.0031(8) -0.0001(7)
C14 0.0193(10) 0.0219(10) 0.0209(10) -0.0008(9) -0.0007(8) -0.0025(8)
C15 0.0217(10) 0.0221(11) 0.0276(11) 0.0029(9) -0.0053(9) 0.0001(8)
C16 0.0204(10) 0.0249(11) 0.0367(13) -0.0058(10) -0.0030(10) 0.0043(8)
C17 0.0261(12) 0.0292(12) 0.0293(12) -0.0069(10) 0.0051(10) 0.0056(9)
C18 0.0224(11) 0.0268(11) 0.0207(10) -0.0009(9) -0.0006(9) 0.0009(8)
C19 0.0222(10) 0.0163(9) 0.0173(10) -0.0001(8) -0.0033(8) 0.0009(7)
C20 0.0248(11) 0.0221(10) 0.0203(10) -0.0007(9) -0.0016(9) 0.0015(8)
C21 0.0390(14) 0.0258(11) 0.0244(11) -0.0079(10) -0.0006(10) 0.0056(10)
C22 0.0431(15) 0.0233(11) 0.0291(12) -0.0059(10) -0.0134(11) -0.0007(10)
C23 0.0274(12) 0.0303(12) 0.0338(13) -0.0050(10) -0.0095(10) -0.0040(9)
C24 0.0251(11) 0.0244(11) 0.0250(11) -0.0022(9) -0.0027(9) -0.0006(8)
C25 0.0170(9) 0.0159(9) 0.0194(9) -0.0011(8) 0.0026(8) -0.0014(7)
C26 0.0245(11) 0.0211(10) 0.0180(10) 0.0014(8) 0.0017(8) -0.0015(8)
C27 0.0229(11) 0.0247(11) 0.0223(10) -0.0022(9) -0.0062(8) -0.0019(8)
C28 0.0202(11) 0.0216(10) 0.0288(11) -0.0026(9) 0.0031(9) -0.0019(8)
C29 0.0234(11) 0.0210(10) 0.0213(10) 0.0009(8) 0.0044(9) 0.0011(8)
C30 0.0207(10) 0.0200(10) 0.0182(10) 0.0006(8) -0.0007(8) 0.0018(8)
C31 0.0198(10) 0.0183(10) 0.0165(10) 0.0000(8) 0.0027(8) -0.0010(7)
C32 0.0215(11) 0.0285(11) 0.0274(12) 0.0097(9) 0.0004(9) -0.0020(9)
C33 0.0192(11) 0.0344(13) 0.0352(13) 0.0063(11) -0.0016(9) -0.0012(9)
C34 0.0222(11) 0.0204(10) 0.0326(12) 0.0006(9) 0.0101(9) -0.0037(8)
C35 0.0254(11) 0.0220(11) 0.0317(12) 0.0087(9) 0.0070(10) 0.0009(8)
C36 0.0194(10) 0.0224(10) 0.0272(11) 0.0066(9) 0.0014(8) 0.0018(8)
C37 0.0175(9) 0.0181(9) 0.0142(9) 0.0018(8) 0.0003(8) -0.0017(7)
C38 0.0235(11) 0.0171(10) 0.0241(11) 0.0003(8) 0.0003(9) 0.0017(8)
C39 0.0299(12) 0.0199(10) 0.0256(11) -0.0047(9) -0.0029(9) 0.0018(8)
C40 0.0279(12) 0.0262(11) 0.0198(10) -0.0002(9) -0.0053(9) -0.0035(9)
C41 0.0237(11) 0.0211(10) 0.0238(10) 0.0027(9) -0.0021(9) 0.0021(8)
C42 0.0215(10) 0.0178(9) 0.0205(10) -0.0006(8) -0.0011(8) 0.0016(7)
C43 0.0198(10) 0.0162(9) 0.0166(9) -0.0002(8) 0.0012(8) 0.0029(7)
C44 0.0220(10) 0.0207(10) 0.0260(11) -0.0022(9) 0.0046(9) -0.0018(8)
C45 0.0312(12) 0.0219(11) 0.0253(12) -0.0063(9) 0.0037(9) -0.0041(9)
C46 0.0273(11) 0.0221(10) 0.0238(11) -0.0039(9) 0.0055(9) 0.0054(8)
C47 0.0170(10) 0.0231(10) 0.0222(10) 0.0016(8) 0.0010(8) 0.0007(8)
C48 0.0196(10) 0.0167(9) 0.0212(10) 0.0006(8) -0.0028(8) -0.0015(8)

loop_
_atom_type_symbol
_atom_type_description
_atom_type_scat_dispersion_real
_atom_type_scat_dispersion_imag
_atom_type_scat_source
C C 0.0033 0.0016 'International Tables Vol C Tables 4.2.6.8 and 6.1.1.4'
H H 0.0000 0.0000 'International Tables Vol C Tables 4.2.6.8 and 6.1.1.4'
N N 0.0061 0.0033 'International Tables Vol C Tables 4.2.6.8 and 6.1.1.4'
O O 0.0106 0.0060 'International Tables Vol C Tables 4.2.6.8 and 6.1.1.4'
F F 0.0171 0.0103 'International Tables Vol C Tables 4.2.6.8 and 6.1.1.4'
P P 0.1023 0.0942 'International Tables Vol C Tables 4.2.6.8 and 6.1.1.4'
Fe Fe 0.3463 0.8444 'International Tables Vol C Tables 4.2.6.8 and 6.1.1.4'

loop_
_geom_angle_atom_site_label_1
_geom_angle_atom_site_label_2
_geom_angle_atom_site_label_3
_geom_angle
_geom_angle_site_symmetry_1
_geom_angle_site_symmetry_3
_geom_angle_publ_flag
N1 Fe1 N2 110.39(9) . . ?
N1 Fe1 O4 107.46(8) . . ?
N2 Fe1 O4 111.77(8) . . ?
N1 Fe1 O3 110.79(8) . . ?
N2 Fe1 O3 106.93(8) . . ?
O4 Fe1 O3 109.53(7) . . ?
O1 N1 Fe1 165.04(17) . . ?
O2 N2 Fe1 158.40(18) . . ?
P1 N3 P2 135.81(12) . . ?
C1 O3 Fe1 122.33(13) . . ?
C7 O4 Fe1 124.09(14) . . ?
N3 P1 C19 114.45(10) . . ?
N3 P1 C13 106.26(10) . . ?
C19 P1 C13 107.26(10) . . ?
N3 P1 C25 112.04(9) . . ?
C19 P1 C25 108.57(10) . . ?
C13 P1 C25 107.93(9) . . ?
N3 P2 C31 108.66(10) . . ?
N3 P2 C43 114.22(10) . . ?
C31 P2 C43 108.86(10) . . ?
N3 P2 C37 109.60(9) . . ?
C31 P2 C37 106.64(9) . . ?
C43 P2 C37 108.59(9) . . ?
O3 C1 C6 119.51(19) . . ?
O3 C1 C2 122.4(2) . . ?
C6 C1 C2 118.1(2) . . ?
C3 C2 C1 120.9(2) . . ?
C3 C2 H2 119.5 . . ?
C1 C2 H2 119.5 . . ?
C4 C3 C2 118.5(2) . . ?
C4 C3 H3 120.7 . . ?
C2 C3 H3 120.7 . . ?
C5 C4 C3 122.8(2) . . ?
C5 C4 F1 118.1(2) . . ?
C3 C4 F1 119.1(2) . . ?
C4 C5 C6 118.5(2) . . ?
C4 C5 H5 120.7 . . ?
C6 C5 H5 120.7 . . ?
C5 C6 C1 121.0(2) . . ?
C5 C6 H6 119.5 . . ?
C1 C6 H6 119.5 . . ?
O4 C7 C12 122.6(2) . . ?
O4 C7 C8 119.6(2) . . ?
C12 C7 C8 117.7(2) . . ?
C9 C8 C7 121.4(2) . . ?
C9 C8 H8 119.3 . . ?
C7 C8 H8 119.3 . . ?
C10 C9 C8 119.0(2) . . ?
C10 C9 H9 120.5 . . ?
C8 C9 H9 120.5 . . ?
F2 C10 C9 119.3(2) . . ?
F2 C10 C11 118.8(2) . . ?
C9 C10 C11 121.8(2) . . ?
C10 C11 C12 118.7(2) . . ?
C10 C11 H11 120.6 . . ?
C12 C11 H11 120.6 . . ?
C11 C12 C7 121.3(2) . . ?
C11 C12 H12 119.4 . . ?
C7 C12 H12 119.4 . . ?
C18 C13 C14 119.85(18) . . ?
C18 C13 P1 120.17(16) . . ?
C14 C13 P1 119.94(16) . . ?
C13 C14 C15 120.0(2) . . ?
C13 C14 H14 120.0 . . ?
C15 C14 H14 120.0 . . ?
C16 C15 C14 119.8(2) . . ?
C16 C15 H15 120.1 . . ?
C14 C15 H15 120.1 . . ?
C15 C16 C17 120.2(2) . . ?
C15 C16 H16 119.9 . . ?
C17 C16 H16 119.9 . . ?
C16 C17 C18 120.3(2) . . ?
C16 C17 H17 119.8 . . ?
C18 C17 H17 119.8 . . ?
C13 C18 C17 119.8(2) . . ?
C13 C18 H18 120.1 . . ?
C17 C18 H18 120.1 . . ?
C20 C19 C24 119.5(2) . . ?
C20 C19 P1 122.95(17) . . ?
C24 C19 P1 117.18(16) . . ?
C19 C20 C21 119.8(2) . . ?
C19 C20 H20 120.1 . . ?
C21 C20 H20 120.1 . . ?
C22 C21 C20 120.2(2) . . ?
C22 C21 H21 119.9 . . ?
C20 C21 H21 119.9 . . ?
C21 C22 C23 120.5(2) . . ?
C21 C22 H22 119.8 . . ?
C23 C22 H22 119.8 . . ?
C22 C23 C24 119.8(2) . . ?
C22 C23 H23 120.1 . . ?
C24 C23 H23 120.1 . . ?
C23 C24 C19 120.2(2) . . ?
C23 C24 H24 119.9 . . ?
C19 C24 H24 119.9 . . ?
C26 C25 C30 119.27(19) . . ?
C26 C25 P1 118.37(15) . . ?
C30 C25 P1 122.34(16) . . ?
C27 C26 C25 120.39(19) . . ?
C27 C26 H26 119.8 . . ?
C25 C26 H26 119.8 . . ?
C28 C27 C26 119.9(2) . . ?
C28 C27 H27 120.1 . . ?
C26 C27 H27 120.1 . . ?
C27 C28 C29 120.7(2) . . ?
C27 C28 H28 119.7 . . ?
C29 C28 H28 119.7 . . ?
C28 C29 C30 119.6(2) . . ?
C28 C29 H29 120.2 . . ?
C30 C29 H29 120.2 . . ?
C29 C30 C25 120.15(19) . . ?
C29 C30 H30 119.9 . . ?
C25 C30 H30 119.9 . . ?
C32 C31 C36 120.09(19) . . ?
C32 C31 P2 120.22(16) . . ?
C36 C31 P2 119.69(16) . . ?
C33 C32 C31 119.9(2) . . ?
C33 C32 H32 120.1 . . ?
C31 C32 H32 120.1 . . ?
C34 C33 C32 120.1(2) . . ?
C34 C33 H33 119.9 . . ?
C32 C33 H33 119.9 . . ?
C35 C34 C33 120.2(2) . . ?
C35 C34 H34 119.9 . . ?
C33 C34 H34 119.9 . . ?
C34 C35 C36 120.2(2) . . ?
C34 C35 H35 119.9 . . ?
C36 C35 H35 119.9 . . ?
C31 C36 C35 119.5(2) . . ?
C31 C36 H36 120.2 . . ?
C35 C36 H36 120.2 . . ?
C38 C37 C42 119.83(19) . . ?
C38 C37 P2 118.11(15) . . ?
C42 C37 P2 121.89(15) . . ?
C39 C38 C37 119.9(2) . . ?
C39 C38 H38 120.1 . . ?
C37 C38 H38 120.1 . . ?
C38 C39 C40 120.0(2) . . ?
C38 C39 H39 120.0 . . ?
C40 C39 H39 120.0 . . ?
C41 C40 C39 120.5(2) . . ?
C41 C40 H40 119.8 . . ?
C39 C40 H40 119.8 . . ?
C40 C41 C42 120.4(2) . . ?
C40 C41 H41 119.8 . . ?
C42 C41 H41 119.8 . . ?
C41 C42 C37 119.43(19) . . ?
C41 C42 H42 120.3 . . ?
C37 C42 H42 120.3 . . ?
C48 C43 C44 119.80(19) . . ?
C48 C43 P2 119.28(15) . . ?
C44 C43 P2 120.63(16) . . ?
C45 C44 C43 119.5(2) . . ?
C45 C44 H44 120.2 . . ?
C43 C44 H44 120.2 . . ?
C46 C45 C44 120.5(2) . . ?
C46 C45 H45 119.7 . . ?
C44 C45 H45 119.7 . . ?
C45 C46 C47 120.2(2) . . ?
C45 C46 H46 119.9 . . ?
C47 C46 H46 119.9 . . ?
C48 C47 C46 119.5(2) . . ?
C48 C47 H47 120.2 . . ?
C46 C47 H47 120.2 . . ?
C43 C48 C47 120.36(19) . . ?
C43 C48 H48 119.8 . . ?
C47 C48 H48 119.8 . . ?

loop_
_geom_bond_atom_site_label_1
_geom_bond_atom_site_label_2
_geom_bond_distance
_geom_bond_site_symmetry_2
_geom_bond_publ_flag
Fe1 N1 1.6900(18) . ?
Fe1 N2 1.7103(19) . ?
Fe1 O4 1.9056(17) . ?
Fe1 O3 1.9249(14) . ?
N1 O1 1.185(2) . ?
N2 O2 1.173(2) . ?
N3 P1 1.5845(18) . ?
N3 P2 1.5901(18) . ?
O3 C1 1.336(3) . ?
O4 C7 1.335(3) . ?
F1 C4 1.379(3) . ?
F2 C10 1.371(3) . ?
P1 C19 1.799(2) . ?
P1 C13 1.803(2) . ?
P1 C25 1.803(2) . ?
P2 C31 1.792(2) . ?
P2 C43 1.796(2) . ?
P2 C37 1.799(2) . ?
C1 C6 1.403(3) . ?
C1 C2 1.404(3) . ?
C2 C3 1.390(3) . ?
C2 H2 0.9500 . ?
C3 C4 1.375(3) . ?
C3 H3 0.9500 . ?
C4 C5 1.372(3) . ?
C5 C6 1.391(3) . ?
C5 H5 0.9500 . ?
C6 H6 0.9500 . ?
C7 C12 1.402(3) . ?
C7 C8 1.407(3) . ?
C8 C9 1.385(4) . ?
C8 H8 0.9500 . ?
C9 C10 1.375(4) . ?
C9 H9 0.9500 . ?
C10 C11 1.387(4) . ?
C11 C12 1.390(3) . ?
C11 H11 0.9500 . ?
C12 H12 0.9500 . ?
C13 C18 1.391(3) . ?
C13 C14 1.394(3) . ?
C14 C15 1.397(3) . ?
C14 H14 0.9500 . ?
C15 C16 1.385(3) . ?
C15 H15 0.9500 . ?
C16 C17 1.386(4) . ?
C16 H16 0.9500 . ?
C17 C18 1.393(3) . ?
C17 H17 0.9500 . ?
C18 H18 0.9500 . ?
C19 C20 1.393(3) . ?
C19 C24 1.396(3) . ?
C20 C21 1.393(3) . ?
C20 H20 0.9500 . ?
C21 C22 1.380(4) . ?
C21 H21 0.9500 . ?
C22 C23 1.381(4) . ?
C22 H22 0.9500 . ?
C23 C24 1.390(3) . ?
C23 H23 0.9500 . ?
C24 H24 0.9500 . ?
C25 C26 1.395(3) . ?
C25 C30 1.404(3) . ?
C26 C27 1.387(3) . ?
C26 H26 0.9500 . ?
C27 C28 1.385(3) . ?
C27 H27 0.9500 . ?
C28 C29 1.389(3) . ?
C28 H28 0.9500 . ?
C29 C30 1.390(3) . ?
C29 H29 0.9500 . ?
C30 H30 0.9500 . ?
C31 C32 1.386(3) . ?
C31 C36 1.391(3) . ?
C32 C33 1.386(3) . ?
C32 H32 0.9500 . ?
C33 C34 1.383(3) . ?
C33 H33 0.9500 . ?
C34 C35 1.380(3) . ?
C34 H34 0.9500 . ?
C35 C36 1.392(3) . ?
C35 H35 0.9500 . ?
C36 H36 0.9500 . ?
C37 C38 1.399(3) . ?
C37 C42 1.400(3) . ?
C38 C39 1.390(3) . ?
C38 H38 0.9500 . ?
C39 C40 1.390(3) . ?
C39 H39 0.9500 . ?
C40 C41 1.376(3) . ?
C40 H40 0.9500 . ?
C41 C42 1.398(3) . ?
C41 H41 0.9500 . ?
C42 H42 0.9500 . ?
C43 C48 1.389(3) . ?
C43 C44 1.400(3) . ?
C44 C45 1.389(3) . ?
C44 H44 0.9500 . ?
C45 C46 1.381(3) . ?
C45 H45 0.9500 . ?
C46 C47 1.393(3) . ?
C46 H46 0.9500 . ?
C47 C48 1.392(3) . ?
C47 H47 0.9500 . ?
C48 H48 0.9500 . ?
